data_4318555
loop_
_publ_author_name
'Zengquan Qin'
'Michael C. Jennings'
'Richard J. Puddephatt'
'Kenneth W. Muir'

_publ_section_title
;
 Self-Assembly of Polymer and Sheet Structures in Palladium(II) Complexes
 Containing Carboxylic Acid Substituents
;
_journal_name_full 'Inorganic Chemistry'
_journal_page_first 5174
_journal_page_last 5186
_journal_paper_doi 10.1021/ic020239b
_journal_volume 41
_journal_year 2002
_chemical_formula_sum 'C12 H8 N2 O4 Pd'
_chemical_formula_weight 350.60
_chemical_name_systematic
;
  ?
;
_space_group_IT_number 14
_symmetry_cell_setting monoclinic
_symmetry_space_group_name_Hall '-P 2ybc'
_symmetry_space_group_name_H-M 'P 1 21/c 1'
_atom_sites_solution_hydrogens geom
_atom_sites_solution_primary direct
_atom_sites_solution_secondary difmap
_audit_creation_method SHELXL-97
_cell_angle_alpha 90.00
_cell_angle_beta 91.008(3)
_cell_angle_gamma 90.00
_cell_formula_units_Z 2
_cell_length_a 3.7077(2)
_cell_length_b 12.8197(5)
_cell_length_c 11.5267(6)
_cell_measurement_temperature 200(2)
_cell_volume 547.80(5)
_computing_cell_refinement 'Nonius DENZO'
_computing_data_collection 'Nonius COLLECT'
_computing_data_reduction 'Nonius DENZO'
_computing_molecular_graphics 'Bruker SHELXTL'
_computing_publication_material 'Bruker SHELXTL'
_computing_structure_refinement 'SHELXL-97 (Sheldrick, 1997)'
_computing_structure_solution 'SHELXS-97 (Sheldrick, 1990)'
_diffrn_ambient_temperature 200(2)
_diffrn_measured_fraction_theta_full 0.998
_diffrn_measured_fraction_theta_max 0.998
_diffrn_measurement_device_type 'Nonius Kappa-CCD'
_diffrn_measurement_method 'phi/omega scans'
_diffrn_radiation_monochromator graphite
_diffrn_radiation_source 'fine-focus sealed tube'
_diffrn_radiation_type MoK\a
_diffrn_radiation_wavelength 0.71073
_diffrn_reflns_av_R_equivalents 0.0480
_diffrn_reflns_av_sigmaI/netI 0.0430
_diffrn_reflns_limit_h_max 4
_diffrn_reflns_limit_h_min -4
_diffrn_reflns_limit_k_max 16
_diffrn_reflns_limit_k_min -16
_diffrn_reflns_limit_l_max 14
_diffrn_reflns_limit_l_min -14
_diffrn_reflns_number 7363
_diffrn_reflns_theta_full 27.49
_diffrn_reflns_theta_max 27.49
_diffrn_reflns_theta_min 3.18
_exptl_absorpt_coefficient_mu 1.706
_exptl_absorpt_correction_T_max 0.9196
_exptl_absorpt_correction_T_min 0.7266
_exptl_absorpt_correction_type integration
_exptl_crystal_colour colourless
_exptl_crystal_density_diffrn 2.126
_exptl_crystal_density_method 'not measured'
_exptl_crystal_description needle
_exptl_crystal_F_000 344
_exptl_crystal_size_max 0.20
_exptl_crystal_size_mid 0.06
_exptl_crystal_size_min 0.05
_refine_diff_density_max 0.381
_refine_diff_density_min -0.758
_refine_diff_density_rms 0.103
_refine_ls_extinction_method none
_refine_ls_goodness_of_fit_ref 0.997
_refine_ls_hydrogen_treatment mixed
_refine_ls_matrix_type full
_refine_ls_number_parameters 88
_refine_ls_number_reflns 1254
_refine_ls_number_restraints 0
_refine_ls_restrained_S_all 0.997
_refine_ls_R_factor_all 0.0447
_refine_ls_R_factor_gt 0.0271
_refine_ls_shift/su_max 0.003
_refine_ls_shift/su_mean 0.001
_refine_ls_structure_factor_coef Fsqd
_refine_ls_weighting_details 'calc w=1/[\s^2^(Fo^2^)+(0.0332P)^2^+0.0000P] where P=(Fo^2^+2Fc^2^)/3'
_refine_ls_weighting_scheme calc
_refine_ls_wR_factor_gt 0.0625
_refine_ls_wR_factor_ref 0.0664
_reflns_number_gt 893
_reflns_number_total 1254
_reflns_threshold_expression >2sigma(I)
_cod_data_source_file ic020239b_04.cif
_cod_data_source_block complex3
_cod_depositor_comments
;
The following automatic conversions were performed:

'_symmetry_cell_setting' value 'Monoclinic' changed to 'monoclinic'
according to the built-in table from CIF Core dictionary named
'cif_core.dic' version 2.4.1 from 2010-06-29.

Automatic conversion script
Id: cif_fix_values 1646 2011-03-28 12:23:43Z adriana 
;
_cod_database_code 4318555

loop_
_symmetry_equiv_pos_as_xyz
'x, y, z'
'-x, y+1/2, -z+1/2'
'-x, -y, -z'
'x, -y-1/2, z-1/2'

loop_
_atom_site_label
_atom_site_type_symbol
_atom_site_fract_x
_atom_site_fract_y
_atom_site_fract_z
_atom_site_U_iso_or_equiv
_atom_site_adp_type
_atom_site_occupancy
_atom_site_symmetry_multiplicity
_atom_site_calc_flag
_atom_site_refinement_flags
_atom_site_disorder_assembly
_atom_site_disorder_group
Pd Pd 0.5000 0.5000 0.0000 0.02349(13) Uani 1 2 d S . .
N1 N 0.2995(6) 0.4612(2) -0.1561(2) 0.0237(6) Uani 1 1 d . . .
C2 C 0.1578(8) 0.5260(2) -0.2358(3) 0.0277(7) Uani 1 1 d . . .
H2A H 0.1546 0.5989 -0.2207 0.033 Uiso 1 1 calc R . .
C3 C 0.0161(9) 0.4891(2) -0.3396(3) 0.0297(7) Uani 1 1 d . . .
H3A H -0.0906 0.5356 -0.3945 0.036 Uiso 1 1 calc R . .
C4 C 0.0322(8) 0.3831(2) -0.3623(3) 0.0303(7) Uani 1 1 d . . .
H4A H -0.0642 0.3558 -0.4328 0.036 Uiso 1 1 calc R . .
C5 C 0.1904(8) 0.3177(2) -0.2808(3) 0.0280(7) Uani 1 1 d . . .
H5A H 0.2109 0.2452 -0.2961 0.034 Uiso 1 1 calc R . .
C6 C 0.3174(7) 0.3581(2) -0.1781(2) 0.0240(6) Uani 1 1 d . . .
C7 C 0.4873(8) 0.2934(2) -0.0819(3) 0.0270(7) Uani 1 1 d . . .
O8 O 0.5214(6) 0.19985(16) -0.09298(19) 0.0371(6) Uani 1 1 d . . .
O9 O 0.5929(6) 0.34630(18) 0.00981(16) 0.0307(5) Uani 1 1 d . . .

loop_
_atom_site_aniso_label
_atom_site_aniso_U_11
_atom_site_aniso_U_22
_atom_site_aniso_U_33
_atom_site_aniso_U_23
_atom_site_aniso_U_13
_atom_site_aniso_U_12
Pd 0.02850(19) 0.02093(19) 0.02094(19) -0.00021(14) -0.00200(13) -0.00008(14)
N1 0.0249(13) 0.0225(12) 0.0236(14) 0.0006(11) 0.0000(11) -0.0013(10)
C2 0.0291(16) 0.0272(17) 0.0267(18) 0.0015(13) -0.0009(14) 0.0009(12)
C3 0.0287(16) 0.0356(19) 0.0248(16) 0.0068(14) -0.0003(13) -0.0010(14)
C4 0.0272(16) 0.0397(19) 0.0241(17) -0.0004(15) -0.0006(13) -0.0065(14)
C5 0.0306(16) 0.0259(17) 0.0277(17) -0.0018(13) 0.0025(14) -0.0053(13)
C6 0.0248(15) 0.0232(15) 0.0239(16) -0.0016(13) 0.0016(12) -0.0017(12)
C7 0.0263(16) 0.0287(17) 0.0259(17) -0.0002(14) 0.0011(13) 0.0002(13)
O8 0.0492(14) 0.0229(12) 0.0388(13) -0.0015(10) -0.0084(11) 0.0032(10)
O9 0.0406(13) 0.0252(12) 0.0262(13) 0.0013(9) -0.0045(10) 0.0008(9)

loop_
_atom_type_symbol
_atom_type_description
_atom_type_scat_dispersion_real
_atom_type_scat_dispersion_imag
_atom_type_scat_source
C C 0.0033 0.0016 'International Tables Vol C Tables 4.2.6.8 and 6.1.1.4'
H H 0.0000 0.0000 'International Tables Vol C Tables 4.2.6.8 and 6.1.1.4'
N N 0.0061 0.0033 'International Tables Vol C Tables 4.2.6.8 and 6.1.1.4'
O O 0.0106 0.0060 'International Tables Vol C Tables 4.2.6.8 and 6.1.1.4'
Pd Pd -0.9988 1.0072 'International Tables Vol C Tables 4.2.6.8 and 6.1.1.4'

loop_
_geom_angle_atom_site_label_1
_geom_angle_atom_site_label_2
_geom_angle_atom_site_label_3
_geom_angle
_geom_angle_site_symmetry_1
_geom_angle_site_symmetry_3
_geom_angle_publ_flag
N1 Pd N1 180.00(15) . 3_665 ?
N1 Pd O9 82.36(9) . . ?
N1 Pd O9 97.64(9) 3_665 . ?
N1 Pd O9 97.64(9) . 3_665 ?
N1 Pd O9 82.36(9) 3_665 3_665 ?
O9 Pd O9 180.0 . 3_665 ?
C2 N1 C6 120.0(3) . . ?
C2 N1 Pd 126.8(2) . . ?
C6 N1 Pd 113.22(19) . . ?
N1 C2 C3 121.3(3) . . ?
C2 C3 C4 118.9(3) . . ?
C5 C4 C3 119.1(3) . . ?
C6 C5 C4 119.6(3) . . ?
N1 C6 C5 121.1(3) . . ?
N1 C6 C7 114.9(3) . . ?
C5 C6 C7 124.0(3) . . ?
O8 C7 O9 124.5(3) . . ?
O8 C7 C6 120.5(3) . . ?
O9 C7 C6 115.0(3) . . ?
C7 O9 Pd 114.53(19) . . ?

loop_
_geom_bond_atom_site_label_1
_geom_bond_atom_site_label_2
_geom_bond_distance
_geom_bond_site_symmetry_2
_geom_bond_publ_flag
Pd N1 1.998(2) . ?
Pd N1 1.998(3) 3_665 ?
Pd O9 2.003(2) . ?
Pd O9 2.003(2) 3_665 ?
N1 C2 1.339(4) . ?
N1 C6 1.349(4) . ?
C2 C3 1.382(5) . ?
C3 C4 1.385(4) . ?
C4 C5 1.382(4) . ?
C5 C6 1.368(4) . ?
C6 C7 1.513(4) . ?
C7 O8 1.213(3) . ?
C7 O9 1.310(4) . ?
